data_7209908
loop_
_publ_author_name
'Sun, Xiao-Li'
'Shen, Bing-Xue'
'Zang, Shuang-Quan'
'Du, Chen-Xia'

_publ_section_title
;
 Effect of lanthanide contraction on crystal structures of Ln(iii)
 coordination polymers with dinuclear SBUs based on
 3-(4-hydroxypyridinium-1-yl) phthalic acid and oxalic acid
;
_journal_issue 29
_journal_name_full CrystEngComm
_journal_page_first 5910
_journal_paper_doi 10.1039/c3ce40236c
_journal_volume 15
_journal_year 2013
_chemical_formula_moiety 'C28 H20 Er2 N2 O17'
_chemical_formula_sum 'C28 H20 Er2 N2 O17'
_chemical_formula_weight 990.98
_chemical_name_systematic
;

?

;
_space_group_IT_number 2
_symmetry_cell_setting triclinic
_symmetry_space_group_name_Hall '-P 1'
_symmetry_space_group_name_H-M 'P -1'
_atom_sites_solution_hydrogens geom
_atom_sites_solution_primary direct
_atom_sites_solution_secondary difmap
_audit_creation_method SHELXL-97
_cell_angle_alpha 74.784(5)
_cell_angle_beta 76.254(5)
_cell_angle_gamma 71.416(5)
_cell_formula_units_Z 2
_cell_length_a 10.2113(5)
_cell_length_b 12.0766(7)
_cell_length_c 12.9701(7)
_cell_measurement_reflns_used 3562
_cell_measurement_temperature 296(2)
_cell_measurement_theta_max 29.1334
_cell_measurement_theta_min 2.9047
_cell_volume 1442.02(14)
_computing_cell_refinement 'Bruker FRAMBO'
_computing_data_collection 'Bruker FRAMBO'
_computing_data_reduction 'Bruker SAINT'
_computing_molecular_graphics 'Bruker SHELXTL'
_computing_publication_material 'Bruker SHELXTL'
_computing_structure_refinement 'SHELXL-97 (Sheldrick, 1997)'
_computing_structure_solution 'SHELXS-97 (Sheldrick, 1990)'
_diffrn_ambient_temperature 296(2)
_diffrn_measured_fraction_theta_full 0.998
_diffrn_measured_fraction_theta_max 0.998
_diffrn_radiation_monochromator graphite
_diffrn_radiation_source 'fine-focus sealed tube'
_diffrn_radiation_type MoK\a
_diffrn_radiation_wavelength 0.71073
_diffrn_reflns_av_R_equivalents 0.0462
_diffrn_reflns_av_sigmaI/netI 0.0820
_diffrn_reflns_limit_h_max 12
_diffrn_reflns_limit_h_min -11
_diffrn_reflns_limit_k_max 14
_diffrn_reflns_limit_k_min -14
_diffrn_reflns_limit_l_max 15
_diffrn_reflns_limit_l_min -13
_diffrn_reflns_number 8678
_diffrn_reflns_theta_full 25.00
_diffrn_reflns_theta_max 25.00
_diffrn_reflns_theta_min 2.91
_exptl_absorpt_coefficient_mu 5.870
_exptl_absorpt_correction_T_max 1.00000
_exptl_absorpt_correction_T_min 0.66588
_exptl_absorpt_correction_type multi-scan
_exptl_absorpt_process_details 'SADABS(Bruker, 2009)'
_exptl_crystal_density_diffrn 2.282
_exptl_crystal_density_method 'not measured'
_exptl_crystal_F_000 948
_exptl_crystal_size_max 0.25
_exptl_crystal_size_mid 0.24
_exptl_crystal_size_min 0.22
_refine_diff_density_max 1.870
_refine_diff_density_min -1.144
_refine_diff_density_rms 0.214
_refine_ls_extinction_method none
_refine_ls_goodness_of_fit_ref 0.999
_refine_ls_hydrogen_treatment constr
_refine_ls_matrix_type full
_refine_ls_number_parameters 442
_refine_ls_number_reflns 5073
_refine_ls_number_restraints 582
_refine_ls_restrained_S_all 0.966
_refine_ls_R_factor_all 0.0618
_refine_ls_R_factor_gt 0.0448
_refine_ls_shift/su_max 0.000
_refine_ls_shift/su_mean 0.000
_refine_ls_structure_factor_coef Fsqd
_refine_ls_weighting_details 'calc w=1/[\s^2^(Fo^2^)+(0.0324P)^2^+0.0000P] where P=(Fo^2^+2Fc^2^)/3'
_refine_ls_weighting_scheme calc
_refine_ls_wR_factor_gt 0.0887
_refine_ls_wR_factor_ref 0.0970
_reflns_number_gt 3965
_reflns_number_total 5073
_reflns_threshold_expression >2sigma(I)
_cod_data_source_file c3ce40236c.txt
_cod_data_source_block 10
_cod_depositor_comments
;
The following automatic conversions were performed:

'_symmetry_cell_setting' value 'Triclinic' changed to 'triclinic'
according to /home/saulius/struct/CIF-dictionaries/cif_core.dic
dictionary named 'cif_core.dic' version 2.4.2 from 2011-04-26.

Automatic conversion script
Id: cif_fix_values 1891 2012-01-12 08:04:46Z andrius 
;
_cod_original_cell_volume 1442.02(13)
_cod_original_sg_symbol_H-M P-1
_cod_database_code 7209908

loop_
_symmetry_equiv_pos_as_xyz
'x, y, z'
'-x, -y, -z'

loop_
_atom_site_label
_atom_site_type_symbol
_atom_site_fract_x
_atom_site_fract_y
_atom_site_fract_z
_atom_site_U_iso_or_equiv
_atom_site_adp_type
_atom_site_occupancy
_atom_site_symmetry_multiplicity
_atom_site_calc_flag
_atom_site_refinement_flags
Er1 Er 0.80464(4) 0.27751(3) -0.04909(3) 0.01655(12) Uani 1 1 d .
Er2 Er 0.20806(4) 0.22148(3) 0.10373(3) 0.01614(12) Uani 1 1 d .
O1 O 0.8201(6) 0.1468(4) 0.1182(5) 0.0254(14) Uani 1 1 d .
O2 O 1.0026(6) 0.1675(5) 0.1722(5) 0.0272(15) Uani 1 1 d .
O3 O 1.0446(6) -0.0923(4) 0.1129(5) 0.0231(14) Uani 1 1 d .
O4 O 1.1393(6) -0.2472(4) 0.2303(5) 0.0281(15) Uani 1 1 d .
O5 O 0.4187(7) 0.5173(5) 0.3182(6) 0.0433(19) Uani 1 1 d .
O6 O 0.6510(6) 0.1716(5) -0.0527(5) 0.0250(14) Uani 1 1 d .
O7 O 0.4357(6) 0.1485(4) 0.0024(5) 0.0222(14) Uani 1 1 d .
O8 O 0.5753(6) 0.3561(5) 0.0422(5) 0.0279(15) Uani 1 1 d .
O9 O 0.3587(6) 0.3356(4) 0.0975(4) 0.0198(13) Uani 1 1 d U
O10 O 0.2197(6) 0.3391(4) -0.0732(5) 0.0201(13) Uani 1 1 d .
O11 O 0.0256(6) 0.3015(4) -0.0810(5) 0.0292(16) Uani 1 1 d .
O12 O -0.0397(5) 0.5802(4) -0.1184(4) 0.0166(12) Uani 1 1 d .
O13 O -0.1260(6) 0.6918(4) -0.2644(5) 0.0255(14) Uani 1 1 d .
O14 O 0.6750(6) -0.0705(5) -0.2228(5) 0.0307(16) Uani 1 1 d .
O1W O 0.7304(6) 0.4545(4) -0.1663(5) 0.0344(17) Uani 1 1 d .
H1WA H 0.7184 0.4400 -0.2236 0.052 Uiso 1 1 d R
H1WB H 0.6534 0.4957 -0.1365 0.052 Uiso 1 1 d R
O2W O 0.7982(6) 0.4133(4) 0.0571(5) 0.0274(15) Uani 1 1 d .
H2WA H 0.8805 0.4194 0.0509 0.041 Uiso 1 1 d R
H2WB H 0.7444 0.4812 0.0347 0.041 Uiso 1 1 d R
O3W O 0.2111(6) 0.0712(4) 0.0179(5) 0.0292(15) Uani 1 1 d .
H3WA H 0.1303 0.0595 0.0331 0.044 Uiso 1 1 d R
H3WB H 0.2710 0.0072 0.0405 0.044 Uiso 1 1 d R
N1 N 0.6914(8) 0.1868(5) 0.3600(6) 0.0275(19) Uani 1 1 d .
N2 N 0.3543(6) 0.2323(5) -0.2751(5) 0.0176(16) Uani 1 1 d U
C1 C 0.9055(9) 0.1216(7) 0.1840(7) 0.0192(15) Uani 1 1 d U
C2 C 1.0578(9) -0.1445(7) 0.2088(7) 0.0241(17) Uani 1 1 d U
C3 C 0.8848(9) 0.0325(7) 0.2850(7) 0.0229(15) Uani 1 1 d U
C4 C 0.9674(9) -0.0875(7) 0.3014(7) 0.0260(17) Uani 1 1 d U
C5 C 0.9564(10) -0.1621(8) 0.4023(8) 0.041(2) Uani 1 1 d U
H5 H 1.0112 -0.2408 0.4110 0.049 Uiso 1 1 calc R
C6 C 0.8652(11) -0.1216(8) 0.4905(9) 0.047(2) Uani 1 1 d U
H6 H 0.8621 -0.1711 0.5588 0.056 Uiso 1 1 calc R
C7 C 0.7778(11) -0.0053(8) 0.4756(8) 0.0420(19) Uani 1 1 d U
H7 H 0.7137 0.0224 0.5336 0.050 Uiso 1 1 calc R
C8 C 0.7872(10) 0.0685(7) 0.3741(8) 0.0319(16) Uani 1 1 d U
C9 C 0.4674(10) 0.3108(7) 0.3275(8) 0.0333(18) Uani 1 1 d U
H9 H 0.3794 0.3177 0.3140 0.040 Uiso 1 1 calc R
C10 C 0.5620(10) 0.2025(7) 0.3415(8) 0.0307(16) Uani 1 1 d U
H10 H 0.5365 0.1363 0.3381 0.037 Uiso 1 1 calc R
C11 C 0.7291(11) 0.2804(8) 0.3652(8) 0.0398(19) Uani 1 1 d U
H11 H 0.8195 0.2700 0.3760 0.048 Uiso 1 1 calc R
C12 C 0.6386(11) 0.3908(8) 0.3552(9) 0.046(2) Uani 1 1 d U
H12 H 0.6672 0.4535 0.3630 0.055 Uiso 1 1 calc R
C13 C 0.5015(10) 0.4145(8) 0.3333(8) 0.035(2) Uani 1 1 d U
C14 C 0.5253(8) 0.2007(6) -0.0077(7) 0.0156(16) Uani 1 1 d U
C15 C 0.4847(9) 0.3080(7) 0.0490(7) 0.0220(19) Uani 1 1 d U
C16 C 0.1266(8) 0.3446(6) -0.1232(7) 0.0163(15) Uani 1 1 d U
C17 C -0.0464(8) 0.5976(6) -0.2177(7) 0.0182(16) Uani 1 1 d U
C18 C 0.1406(8) 0.3993(6) -0.2417(7) 0.0194(15) Uani 1 1 d U
C19 C 0.0506(8) 0.5100(6) -0.2866(7) 0.0190(15) Uani 1 1 d U
C20 C 0.0654(9) 0.5485(7) -0.3982(7) 0.0252(17) Uani 1 1 d U
H20 H 0.0059 0.6205 -0.4269 0.030 Uiso 1 1 calc R
C21 C 0.1662(9) 0.4832(7) -0.4686(8) 0.0277(17) Uani 1 1 d U
H21 H 0.1720 0.5091 -0.5432 0.033 Uiso 1 1 calc R
C22 C 0.2579(9) 0.3783(7) -0.4248(7) 0.0262(16) Uani 1 1 d U
H22 H 0.3267 0.3337 -0.4706 0.031 Uiso 1 1 calc R
C23 C 0.2481(9) 0.3400(7) -0.3151(7) 0.0235(15) Uani 1 1 d U
C24 C 0.4331(9) 0.0250(7) -0.2132(7) 0.0267(18) Uani 1 1 d U
H24 H 0.4111 -0.0471 -0.1837 0.032 Uiso 1 1 calc R
C25 C 0.3261(9) 0.1251(7) -0.2315(7) 0.0236(16) Uani 1 1 d U
H25 H 0.2340 0.1204 -0.2142 0.028 Uiso 1 1 calc R
C26 C 0.4898(9) 0.2394(7) -0.2987(7) 0.0266(16) Uani 1 1 d U
H26 H 0.5088 0.3127 -0.3288 0.032 Uiso 1 1 calc R
C27 C 0.5971(9) 0.1388(7) -0.2780(7) 0.0248(17) Uani 1 1 d U
H27 H 0.6881 0.1457 -0.2918 0.030 Uiso 1 1 calc R
C28 C 0.5743(9) 0.0236(7) -0.2360(7) 0.0250(18) Uani 1 1 d U

loop_
_atom_site_aniso_label
_atom_site_aniso_U_11
_atom_site_aniso_U_22
_atom_site_aniso_U_33
_atom_site_aniso_U_23
_atom_site_aniso_U_13
_atom_site_aniso_U_12
Er1 0.0109(2) 0.0139(2) 0.0213(2) -0.00250(15) 0.00032(17) -0.00167(15)
Er2 0.0101(2) 0.0131(2) 0.0209(2) -0.00251(15) 0.00083(16) -0.00069(15)
O1 0.033(4) 0.020(3) 0.022(4) 0.003(2) -0.004(3) -0.011(3)
O2 0.017(3) 0.024(3) 0.036(4) -0.005(3) 0.002(3) -0.006(3)
O3 0.019(3) 0.022(3) 0.025(4) -0.007(3) 0.000(3) -0.002(3)
O4 0.027(3) 0.018(3) 0.030(4) -0.007(3) -0.009(3) 0.011(3)
O5 0.041(4) 0.020(3) 0.061(5) -0.001(3) -0.018(4) 0.003(3)
O6 0.014(3) 0.027(3) 0.030(4) -0.013(3) 0.005(3) -0.001(3)
O7 0.018(3) 0.018(3) 0.029(4) -0.004(3) -0.002(3) -0.005(3)
O8 0.009(3) 0.030(3) 0.046(4) -0.019(3) 0.001(3) -0.002(3)
O9 0.0188(15) 0.0198(15) 0.0201(15) -0.0050(9) -0.0020(9) -0.0045(9)
O10 0.014(3) 0.020(3) 0.024(4) -0.005(2) -0.008(3) 0.002(2)
O11 0.015(3) 0.023(3) 0.041(4) -0.005(3) 0.008(3) -0.005(3)
O12 0.014(3) 0.015(3) 0.016(3) -0.001(2) -0.003(2) 0.000(2)
O13 0.024(3) 0.019(3) 0.025(4) -0.005(3) -0.004(3) 0.007(3)
O14 0.021(3) 0.021(3) 0.035(4) 0.000(3) -0.005(3) 0.011(3)
O1W 0.042(4) 0.018(3) 0.036(4) -0.014(3) -0.006(3) 0.008(3)
O2W 0.015(3) 0.022(3) 0.046(4) -0.011(3) -0.008(3) -0.001(3)
O3W 0.017(3) 0.020(3) 0.045(4) -0.007(3) 0.003(3) -0.005(3)
N1 0.032(5) 0.012(4) 0.033(5) -0.008(3) 0.001(4) -0.001(3)
N2 0.010(3) 0.015(3) 0.021(4) -0.003(3) 0.000(3) 0.003(3)
C1 0.0193(17) 0.0189(16) 0.0190(17) -0.0044(10) -0.0028(9) -0.0046(10)
C2 0.026(3) 0.020(3) 0.024(3) -0.003(3) -0.001(3) -0.007(3)
C3 0.024(3) 0.022(3) 0.023(3) -0.006(2) -0.002(3) -0.007(2)
C4 0.028(3) 0.022(3) 0.023(3) -0.002(3) 0.001(3) -0.006(3)
C5 0.043(4) 0.028(3) 0.029(4) 0.000(3) 0.005(3) 0.008(3)
C6 0.051(4) 0.035(3) 0.031(4) 0.005(3) 0.005(3) 0.003(3)
C7 0.043(3) 0.032(3) 0.030(3) -0.002(3) 0.007(3) 0.004(3)
C8 0.032(3) 0.025(3) 0.031(3) -0.006(2) 0.000(3) -0.001(3)
C9 0.031(3) 0.031(3) 0.036(4) -0.010(3) -0.007(3) -0.003(3)
C10 0.034(3) 0.027(3) 0.035(3) -0.012(3) -0.007(3) -0.007(3)
C11 0.034(3) 0.032(3) 0.045(3) -0.006(3) -0.003(3) -0.002(3)
C12 0.040(4) 0.032(4) 0.058(4) -0.005(3) -0.008(4) -0.001(3)
C13 0.033(4) 0.029(4) 0.040(4) -0.011(3) -0.003(4) -0.003(3)
C14 0.015(4) 0.010(3) 0.020(4) -0.003(3) -0.007(3) 0.002(3)
C15 0.012(4) 0.016(4) 0.030(4) -0.004(3) 0.000(3) 0.005(3)
C16 0.011(3) 0.010(3) 0.025(3) -0.006(3) 0.005(3) -0.003(3)
C17 0.014(3) 0.016(3) 0.023(4) -0.005(3) -0.002(3) -0.003(3)
C18 0.013(3) 0.018(3) 0.024(3) -0.006(2) -0.002(3) -0.001(2)
C19 0.012(3) 0.018(3) 0.025(3) -0.008(3) 0.001(3) -0.002(3)
C20 0.019(3) 0.021(3) 0.028(3) -0.005(3) -0.002(3) 0.004(3)
C21 0.025(3) 0.027(3) 0.025(3) -0.006(3) -0.002(3) 0.000(3)
C22 0.019(3) 0.026(3) 0.026(3) -0.010(3) 0.002(3) 0.004(3)
C23 0.017(3) 0.020(3) 0.030(3) -0.007(2) -0.003(3) 0.001(2)
C24 0.021(3) 0.019(3) 0.034(4) -0.004(3) -0.006(3) 0.001(3)
C25 0.016(3) 0.021(3) 0.029(3) -0.005(3) -0.002(3) 0.000(3)
C26 0.019(3) 0.022(3) 0.034(3) -0.003(3) -0.002(3) -0.002(3)
C27 0.012(3) 0.024(3) 0.033(4) -0.005(3) -0.003(3) 0.001(3)
C28 0.020(3) 0.022(3) 0.029(4) -0.007(3) -0.004(3) -0.001(3)

loop_
_atom_type_symbol
_atom_type_description
_atom_type_scat_dispersion_real
_atom_type_scat_dispersion_imag
_atom_type_scat_source
C C 0.0033 0.0016 'International Tables Vol C Tables 4.2.6.8 and 6.1.1.4'
H H 0.0000 0.0000 'International Tables Vol C Tables 4.2.6.8 and 6.1.1.4'
N N 0.0061 0.0033 'International Tables Vol C Tables 4.2.6.8 and 6.1.1.4'
O O 0.0106 0.0060 'International Tables Vol C Tables 4.2.6.8 and 6.1.1.4'
Er Er -0.2586 4.9576 'International Tables Vol C Tables 4.2.6.8 and 6.1.1.4'

loop_
_geom_angle_atom_site_label_1
_geom_angle_atom_site_label_2
_geom_angle_atom_site_label_3
_geom_angle
_geom_angle_site_symmetry_1
_geom_angle_site_symmetry_3
O11 Er1 O1W 90.9(2) 1_655 .
O11 Er1 O1 96.8(2) 1_655 .
O1W Er1 O1 156.5(2) . .
O11 Er1 O6 151.28(18) 1_655 .
O1W Er1 O6 102.7(2) . .
O1 Er1 O6 80.7(2) . .
O11 Er1 O8 140.13(19) 1_655 .
O1W Er1 O8 78.4(2) . .
O1 Er1 O8 81.5(2) . .
O6 Er1 O8 68.18(18) . .
O11 Er1 O4 84.8(2) 1_655 2_755
O1W Er1 O4 69.88(18) . 2_755
O1 Er1 O4 132.75(18) . 2_755
O6 Er1 O4 76.5(2) . 2_755
O8 Er1 O4 125.2(2) . 2_755
O11 Er1 O2W 72.91(19) 1_655 .
O1W Er1 O2W 80.4(2) . .
O1 Er1 O2W 80.80(19) . .
O6 Er1 O2W 133.86(18) . .
O8 Er1 O2W 67.49(19) . .
O4 Er1 O2W 142.41(19) 2_755 .
O11 Er1 O3 77.02(18) 1_655 2_755
O1W Er1 O3 122.5(2) . 2_755
O1 Er1 O3 80.88(19) . 2_755
O6 Er1 O3 74.34(18) . 2_755
O8 Er1 O3 140.59(19) . 2_755
O4 Er1 O3 53.35(18) 2_755 2_755
O2W Er1 O3 142.38(19) . 2_755
O11 Er1 C2 78.2(2) 1_655 2_755
O1W Er1 C2 95.9(2) . 2_755
O1 Er1 C2 107.3(2) . 2_755
O6 Er1 C2 75.3(2) . 2_755
O8 Er1 C2 140.5(2) . 2_755
O4 Er1 C2 26.7(2) 2_755 2_755
O2W Er1 C2 150.8(2) . 2_755
O3 Er1 C2 26.8(2) 2_755 2_755
O14 Er2 O2 92.0(2) 2_655 1_455
O14 Er2 O9 90.3(2) 2_655 .
O2 Er2 O9 151.31(19) 1_455 .
O14 Er2 O3W 85.6(2) 2_655 .
O2 Er2 O3W 72.10(19) 1_455 .
O9 Er2 O3W 136.58(18) . .
O14 Er2 O10 146.34(19) 2_655 .
O2 Er2 O10 115.0(2) 1_455 .
O9 Er2 O10 75.62(19) . .
O3W Er2 O10 84.29(19) . .
O14 Er2 O7 74.9(2) 2_655 .
O2 Er2 O7 139.47(18) 1_455 .
O9 Er2 O7 68.40(18) . .
O3W Er2 O7 68.81(19) . .
O10 Er2 O7 71.50(18) . .
O14 Er2 O13 80.54(19) 2_655 2_565
O2 Er2 O13 78.9(2) 1_455 2_565
O9 Er2 O13 73.25(19) . 2_565
O3W Er2 O13 147.3(2) . 2_565
O10 Er2 O13 122.40(17) . 2_565
O7 Er2 O13 133.8(2) . 2_565
O14 Er2 O12 133.89(19) 2_655 2_565
O2 Er2 O12 79.53(17) 1_455 2_565
O9 Er2 O12 78.33(17) . 2_565
O3W Er2 O12 132.13(19) . 2_565
O10 Er2 O12 73.71(17) . 2_565
O7 Er2 O12 136.49(17) . 2_565
O13 Er2 O12 53.36(18) 2_565 2_565
O14 Er2 C17 107.2(2) 2_655 2_565
O2 Er2 C17 77.5(2) 1_455 2_565
O9 Er2 C17 74.5(2) . 2_565
O3W Er2 C17 147.4(2) . 2_565
O10 Er2 C17 98.4(2) . 2_565
O7 Er2 C17 142.9(2) . 2_565
O13 Er2 C17 26.7(2) 2_565 2_565
O12 Er2 C17 26.7(2) 2_565 2_565
C1 O1 Er1 131.5(6) . .
C1 O2 Er2 161.4(5) . 1_655
C2 O3 Er1 89.7(5) . 2_755
C2 O4 Er1 95.1(5) . 2_755
C14 O6 Er1 120.3(5) . .
C14 O7 Er2 118.4(5) . .
C15 O8 Er1 119.1(5) . .
C15 O9 Er2 120.1(5) . .
C16 O10 Er2 115.3(5) . .
C16 O11 Er1 159.5(6) . 1_455
C17 O12 Er2 91.2(4) . 2_565
C17 O13 Er2 93.9(5) . 2_565
C28 O14 Er2 147.0(6) . 2_655
Er1 O1W H1WA 109.1 . .
Er1 O1W H1WB 109.5 . .
H1WA O1W H1WB 109.5 . .
Er1 O2W H2WA 109.1 . .
Er1 O2W H2WB 109.4 . .
H2WA O2W H2WB 109.5 . .
Er2 O3W H3WA 109.1 . .
Er2 O3W H3WB 109.4 . .
H3WA O3W H3WB 109.5 . .
C11 N1 C10 119.4(8) . .
C11 N1 C8 121.0(8) . .
C10 N1 C8 119.6(7) . .
C25 N2 C26 120.2(7) . .
C25 N2 C23 122.7(7) . .
C26 N2 C23 116.5(6) . .
O2 C1 O1 125.8(8) . .
O2 C1 C3 117.0(8) . .
O1 C1 C3 117.2(8) . .
O3 C2 O4 121.5(8) . .
O3 C2 C4 119.9(7) . .
O4 C2 C4 118.5(8) . .
O3 C2 Er1 63.5(4) . 2_755
O4 C2 Er1 58.3(4) . 2_755
C4 C2 Er1 169.9(6) . 2_755
C8 C3 C4 116.5(8) . .
C8 C3 C1 119.6(7) . .
C4 C3 C1 123.7(7) . .
C5 C4 C3 121.0(8) . .
C5 C4 C2 116.5(7) . .
C3 C4 C2 122.1(8) . .
C6 C5 C4 121.1(8) . .
C6 C5 H5 119.5 . .
C4 C5 H5 119.5 . .
C5 C6 C7 119.1(9) . .
C5 C6 H6 120.4 . .
C7 C6 H6 120.4 . .
C8 C7 C6 119.6(9) . .
C8 C7 H7 120.2 . .
C6 C7 H7 120.2 . .
C7 C8 C3 122.5(8) . .
C7 C8 N1 118.4(8) . .
C3 C8 N1 119.1(8) . .
C10 C9 C13 120.6(9) . .
C10 C9 H9 119.7 . .
C13 C9 H9 119.7 . .
N1 C10 C9 122.6(8) . .
N1 C10 H10 118.7 . .
C9 C10 H10 118.7 . .
N1 C11 C12 121.3(10) . .
N1 C11 H11 119.4 . .
C12 C11 H11 119.4 . .
C11 C12 C13 122.5(10) . .
C11 C12 H12 118.8 . .
C13 C12 H12 118.8 . .
O5 C13 C12 123.3(9) . .
O5 C13 C9 123.0(9) . .
C12 C13 C9 113.7(8) . .
O7 C14 O6 127.1(7) . .
O7 C14 C15 117.6(7) . .
O6 C14 C15 115.1(7) . .
O8 C15 O9 127.4(7) . .
O8 C15 C14 117.2(7) . .
O9 C15 C14 115.4(7) . .
O11 C16 O10 123.5(8) . .
O11 C16 C18 117.8(8) . .
O10 C16 C18 118.6(7) . .
O12 C17 O13 121.5(7) . .
O12 C17 C19 120.3(7) . .
O13 C17 C19 118.0(8) . .
O12 C17 Er2 62.1(4) . 2_565
O13 C17 Er2 59.4(4) . 2_565
C19 C17 Er2 173.4(6) . 2_565
C23 C18 C19 116.8(8) . .
C23 C18 C16 119.4(7) . .
C19 C18 C16 123.9(7) . .
C20 C19 C18 119.4(7) . .
C20 C19 C17 117.3(7) . .
C18 C19 C17 122.6(8) . .
C19 C20 C21 122.2(8) . .
C19 C20 H20 118.9 . .
C21 C20 H20 118.9 . .
C22 C21 C20 118.4(9) . .
C22 C21 H21 120.8 . .
C20 C21 H21 120.8 . .
C23 C22 C21 120.6(7) . .
C23 C22 H22 119.7 . .
C21 C22 H22 119.7 . .
C22 C23 C18 122.3(8) . .
C22 C23 N2 117.3(7) . .
C18 C23 N2 120.4(8) . .
C25 C24 C28 124.1(8) . .
C25 C24 H24 118.0 . .
C28 C24 H24 118.0 . .
C24 C25 N2 119.7(8) . .
C24 C25 H25 120.2 . .
N2 C25 H25 120.2 . .
C27 C26 N2 120.0(7) . .
C27 C26 H26 120.0 . .
N2 C26 H26 120.0 . .
C26 C27 C28 122.3(8) . .
C26 C27 H27 118.9 . .
C28 C27 H27 118.9 . .
O14 C28 C24 124.2(8) . .
O14 C28 C27 122.1(8) . .
C24 C28 C27 113.7(7) . .

loop_
_geom_bond_atom_site_label_1
_geom_bond_atom_site_label_2
_geom_bond_distance
_geom_bond_site_symmetry_2
Er1 O11 2.292(6) 1_655
Er1 O1W 2.294(6) .
Er1 O1 2.330(6) .
Er1 O6 2.334(6) .
Er1 O8 2.375(5) .
Er1 O4 2.380(6) 2_755
Er1 O2W 2.380(5) .
Er1 O3 2.495(5) 2_755
Er1 C2 2.788(8) 2_755
Er2 O14 2.268(6) 2_655
Er2 O2 2.302(6) 1_455
Er2 O9 2.346(5) .
Er2 O3W 2.354(5) .
Er2 O10 2.359(6) .
Er2 O7 2.400(5) .
Er2 O13 2.428(5) 2_565
Er2 O12 2.488(5) 2_565
Er2 C17 2.814(7) 2_565
O1 C1 1.277(10) .
O2 C1 1.244(10) .
O2 Er2 2.302(6) 1_655
O3 C2 1.255(10) .
O3 Er1 2.495(5) 2_755
O4 C2 1.256(9) .
O4 Er1 2.380(6) 2_755
O5 C13 1.256(10) .
O6 C14 1.255(9) .
O7 C14 1.233(9) .
O8 C15 1.216(10) .
O9 C15 1.271(9) .
O10 C16 1.249(10) .
O11 C16 1.249(9) .
O11 Er1 2.292(6) 1_455
O12 C17 1.264(9) .
O12 Er2 2.488(5) 2_565
O13 C17 1.267(9) .
O13 Er2 2.428(5) 2_565
O14 C28 1.271(9) .
O14 Er2 2.268(6) 2_655
O1W H1WA 0.8500 .
O1W H1WB 0.8499 .
O2W H2WA 0.8500 .
O2W H2WB 0.8500 .
O3W H3WA 0.8500 .
O3W H3WB 0.8500 .
N1 C11 1.326(11) .
N1 C10 1.345(11) .
N1 C8 1.445(10) .
N2 C25 1.363(9) .
N2 C26 1.369(10) .
N2 C23 1.466(10) .
C1 C3 1.480(11) .
C2 C4 1.507(11) .
C2 Er1 2.788(8) 2_755
C3 C8 1.399(11) .
C3 C4 1.414(11) .
C4 C5 1.383(12) .
C5 C6 1.382(12) .
C5 H5 0.9300 .
C6 C7 1.394(12) .
C6 H6 0.9300 .
C7 C8 1.385(13) .
C7 H7 0.9300 .
C9 C10 1.352(11) .
C9 C13 1.426(12) .
C9 H9 0.9300 .
C10 H10 0.9300 .
C11 C12 1.352(12) .
C11 H11 0.9300 .
C12 C13 1.419(14) .
C12 H12 0.9300 .
C14 C15 1.551(11) .
C16 C18 1.498(12) .
C17 C19 1.519(10) .
C17 Er2 2.814(7) 2_565
C18 C23 1.409(11) .
C18 C19 1.426(11) .
C19 C20 1.386(12) .
C20 C21 1.389(10) .
C20 H20 0.9300 .
C21 C22 1.386(11) .
C21 H21 0.9300 .
C22 C23 1.366(12) .
C22 H22 0.9300 .
C24 C25 1.357(10) .
C24 C28 1.397(12) .
C24 H24 0.9300 .
C25 H25 0.9300 .
C26 C27 1.367(11) .
C26 H26 0.9300 .
C27 C28 1.426(11) .
C27 H27 0.9300 .

loop_
_geom_torsion_atom_site_label_1
_geom_torsion_atom_site_label_2
_geom_torsion_atom_site_label_3
_geom_torsion_atom_site_label_4
_geom_torsion
_geom_torsion_site_symmetry_1
O11 Er1 O1 C1 16.4(7) 1_655
O1W Er1 O1 C1 -92.0(9) .
O6 Er1 O1 C1 167.5(7) .
O8 Er1 O1 C1 -123.4(7) .
O4 Er1 O1 C1 105.7(7) 2_755
O2W Er1 O1 C1 -54.9(7) .
O3 Er1 O1 C1 92.1(7) 2_755
C2 Er1 O1 C1 96.2(7) 2_755
O11 Er1 O6 C14 171.5(6) 1_655
O1W Er1 O6 C14 -72.2(6) .
O1 Er1 O6 C14 84.1(6) .
O8 Er1 O6 C14 -0.4(6) .
O4 Er1 O6 C14 -137.6(6) 2_755
O2W Er1 O6 C14 16.6(7) .
O3 Er1 O6 C14 167.2(7) 2_755
C2 Er1 O6 C14 -165.1(7) 2_755
O14 Er2 O7 C14 -96.7(6) 2_655
O2 Er2 O7 C14 -171.7(5) 1_455
O9 Er2 O7 C14 -0.2(5) .
O3W Er2 O7 C14 172.2(6) .
O10 Er2 O7 C14 81.2(6) .
O13 Er2 O7 C14 -36.3(7) 2_565
O12 Er2 O7 C14 42.6(7) 2_565
C17 Er2 O7 C14 2.0(8) 2_565
O11 Er1 O8 C15 -172.2(6) 1_655
O1W Er1 O8 C15 110.5(7) .
O1 Er1 O8 C15 -81.7(6) .
O6 Er1 O8 C15 1.7(6) .
O4 Er1 O8 C15 55.6(7) 2_755
O2W Er1 O8 C15 -165.2(7) .
O3 Er1 O8 C15 -17.4(8) 2_755
C2 Er1 O8 C15 25.3(8) 2_755
O14 Er2 O9 C15 72.1(6) 2_655
O2 Er2 O9 C15 166.9(6) 1_455
O3W Er2 O9 C15 -11.8(7) .
O10 Er2 O9 C15 -77.0(6) .
O7 Er2 O9 C15 -1.5(6) .
O13 Er2 O9 C15 152.1(7) 2_565
O12 Er2 O9 C15 -152.9(6) 2_565
C17 Er2 O9 C15 179.9(7) 2_565
O14 Er2 O10 C16 127.7(5) 2_655
O2 Er2 O10 C16 -12.7(5) 1_455
O9 Er2 O10 C16 -164.3(5) .
O3W Er2 O10 C16 54.5(5) .
O7 Er2 O10 C16 124.0(5) .
O13 Er2 O10 C16 -105.3(5) 2_565
O12 Er2 O10 C16 -82.5(5) 2_565
C17 Er2 O10 C16 -92.7(5) 2_565
Er2 O2 C1 O1 -65(2) 1_655
Er2 O2 C1 C3 116.7(16) 1_655
Er1 O1 C1 O2 2.0(12) .
Er1 O1 C1 C3 -179.9(5) .
Er1 O3 C2 O4 6.5(8) 2_755
Er1 O3 C2 C4 -169.2(7) 2_755
Er1 O4 C2 O3 -6.9(9) 2_755
Er1 O4 C2 C4 168.9(7) 2_755
O2 C1 C3 C8 94.8(10) .
O1 C1 C3 C8 -83.5(10) .
O2 C1 C3 C4 -79.2(11) .
O1 C1 C3 C4 102.5(10) .
C8 C3 C4 C5 -3.5(14) .
C1 C3 C4 C5 170.8(9) .
C8 C3 C4 C2 169.0(9) .
C1 C3 C4 C2 -16.8(14) .
O3 C2 C4 C5 161.3(9) .
O4 C2 C4 C5 -14.5(13) .
Er1 C2 C4 C5 54(4) 2_755
O3 C2 C4 C3 -11.4(13) .
O4 C2 C4 C3 172.7(8) .
Er1 C2 C4 C3 -119(3) 2_755
C3 C4 C5 C6 -0.5(16) .
C2 C4 C5 C6 -173.4(10) .
C4 C5 C6 C7 3.4(17) .
C5 C6 C7 C8 -2.2(17) .
C6 C7 C8 C3 -2.0(17) .
C6 C7 C8 N1 177.5(9) .
C4 C3 C8 C7 4.7(15) .
C1 C3 C8 C7 -169.7(9) .
C4 C3 C8 N1 -174.7(8) .
C1 C3 C8 N1 10.8(13) .
C11 N1 C8 C7 96.4(11) .
C10 N1 C8 C7 -83.5(12) .
C11 N1 C8 C3 -84.1(12) .
C10 N1 C8 C3 96.1(11) .
C11 N1 C10 C9 0.2(14) .
C8 N1 C10 C9 -179.9(9) .
C13 C9 C10 N1 -0.8(14) .
C10 N1 C11 C12 1.8(14) .
C8 N1 C11 C12 -178.1(9) .
N1 C11 C12 C13 -3.2(16) .
C11 C12 C13 O5 -176.2(10) .
C11 C12 C13 C9 2.4(15) .
C10 C9 C13 O5 178.1(9) .
C10 C9 C13 C12 -0.5(14) .
Er2 O7 C14 O6 176.0(7) .
Er2 O7 C14 C15 1.6(9) .
Er1 O6 C14 O7 -175.2(6) .
Er1 O6 C14 C15 -0.6(9) .
Er1 O8 C15 O9 177.6(7) .
Er1 O8 C15 C14 -2.6(10) .
Er2 O9 C15 O8 -177.4(7) .
Er2 O9 C15 C14 2.7(10) .
O7 C14 C15 O8 177.2(8) .
O6 C14 C15 O8 2.2(11) .
O7 C14 C15 O9 -2.9(11) .
O6 C14 C15 O9 -178.0(8) .
Er1 O11 C16 O10 150.7(12) 1_455
Er1 O11 C16 C18 -32.9(19) 1_455
Er2 O10 C16 O11 6.9(9) .
Er2 O10 C16 C18 -169.5(5) .
Er2 O12 C17 O13 -1.9(8) 2_565
Er2 O12 C17 C19 172.9(7) 2_565
Er2 O13 C17 O12 1.9(8) 2_565
Er2 O13 C17 C19 -173.0(6) 2_565
O11 C16 C18 C23 -108.1(9) .
O10 C16 C18 C23 68.4(10) .
O11 C16 C18 C19 71.9(10) .
O10 C16 C18 C19 -111.5(9) .
C23 C18 C19 C20 5.0(12) .
C16 C18 C19 C20 -175.0(8) .
C23 C18 C19 C17 -165.2(8) .
C16 C18 C19 C17 14.8(12) .
O12 C17 C19 C20 -163.0(8) .
O13 C17 C19 C20 12.0(11) .
O12 C17 C19 C18 7.3(12) .
O13 C17 C19 C18 -177.6(7) .
C18 C19 C20 C21 -0.4(13) .
C17 C19 C20 C21 170.3(8) .
C19 C20 C21 C22 -2.5(13) .
C20 C21 C22 C23 0.6(13) .
C21 C22 C23 C18 4.3(14) .
C21 C22 C23 N2 -176.3(7) .
C19 C18 C23 C22 -7.0(13) .
C16 C18 C23 C22 173.0(8) .
C19 C18 C23 N2 173.6(7) .
C16 C18 C23 N2 -6.4(12) .
C25 N2 C23 C22 -106.5(10) .
C26 N2 C23 C22 63.8(10) .
C25 N2 C23 C18 73.0(10) .
C26 N2 C23 C18 -116.8(9) .
C28 C24 C25 N2 0.4(14) .
C26 N2 C25 C24 -1.2(12) .
C23 N2 C25 C24 168.7(8) .
C25 N2 C26 C27 -0.3(13) .
C23 N2 C26 C27 -170.8(8) .
N2 C26 C27 C28 2.5(13) .
Er2 O14 C28 C24 -71.2(14) 2_655
Er2 O14 C28 C27 109.9(11) 2_655
C25 C24 C28 O14 -177.2(8) .
C25 C24 C28 C27 1.7(13) .
C26 C27 C28 O14 175.8(8) .
C26 C27 C28 C24 -3.1(13) .
